data_1546405
loop_
_publ_author_name
'Ou, Chang-Jin'
'Ding, Xue-Hua'
'Li, Yin-Xiang'
'Zhu, Can'
'Yu, Meng-Na'
'Xie, Ling-Hai'
'Lin, Jin-Yi'
'Xu, Chun-Xiang'
'Huang, Wei'

_publ_section_title
;
 Conformational Effect of Polymorphic Terfluorene on Photophysics, Crystal
 Morphologies, and Lasing Behaviors
;
_journal_issue 27
_journal_name_full 'The Journal of Physical Chemistry C'
_journal_page_first 14803
_journal_paper_doi 10.1021/acs.jpcc.7b03366
_journal_volume 121
_journal_year 2017
_chemical_formula_moiety 'C45 H38'
_chemical_formula_sum 'C45 H38'
_chemical_formula_weight 578.75
_space_group_crystal_system monoclinic
_space_group_IT_number 14
_space_group_name_Hall '-P 2yn'
_space_group_name_H-M_alt 'P 1 21/n 1'
_symmetry_space_group_name_Hall '-P 2yn'
_symmetry_space_group_name_H-M 'P 1 21/n 1'
_atom_sites_solution_hydrogens geom
_atom_sites_solution_primary direct
_audit_creation_date 2016-12-27
_audit_creation_method
;
Olex2 1.2
(compiled 2016.02.19 svn.r3266 for OlexSys, GUI svn.r5155)
;
_cell_angle_alpha 90
_cell_angle_beta 93.382(3)
_cell_angle_gamma 90
_cell_formula_units_Z 4
_cell_length_a 8.4658(11)
_cell_length_b 16.207(2)
_cell_length_c 23.382(3)
_cell_measurement_reflns_used 9907
_cell_measurement_temperature 295
_cell_measurement_theta_max 28.33
_cell_measurement_theta_min 2.15
_cell_volume 3202.5(7)
_computing_molecular_graphics 'Olex2 (Dolomanov et al., 2009)'
_computing_publication_material 'Olex2 (Dolomanov et al., 2009)'
_computing_structure_refinement 'ShelXL (Sheldrick, 2015)'
_computing_structure_solution 'ShelXS (Sheldrick, 2008)'
_diffrn_ambient_temperature 294.93
_diffrn_detector 'CCD area detector'
_diffrn_detector_area_resol_mean 5.6
_diffrn_detector_type 'Bruker SMART CCD 6000 area detector'
_diffrn_measured_fraction_theta_full 0.998
_diffrn_measured_fraction_theta_max 0.970
_diffrn_measurement_device 'three-circle diffractometer'
_diffrn_measurement_device_type 'Bruker SMART CCD 6000 area detector'
_diffrn_measurement_method '\w scans'
_diffrn_radiation_monochromator graphite
_diffrn_radiation_probe x-ray
_diffrn_radiation_type MoK\a
_diffrn_radiation_wavelength 0.71073
_diffrn_reflns_av_R_equivalents 0.0454
_diffrn_reflns_av_unetI/netI 0.0422
_diffrn_reflns_Laue_measured_fraction_full 0.998
_diffrn_reflns_Laue_measured_fraction_max 0.970
_diffrn_reflns_limit_h_max 11
_diffrn_reflns_limit_h_min -11
_diffrn_reflns_limit_k_max 16
_diffrn_reflns_limit_k_min -21
_diffrn_reflns_limit_l_max 31
_diffrn_reflns_limit_l_min -31
_diffrn_reflns_number 28960
_diffrn_reflns_point_group_measured_fraction_full 0.998
_diffrn_reflns_point_group_measured_fraction_max 0.970
_diffrn_reflns_theta_full 25.242
_diffrn_reflns_theta_max 28.346
_diffrn_reflns_theta_min 0.872
_diffrn_source 'sealed X-ray tube'
_diffrn_source_target Mo
_exptl_absorpt_coefficient_mu 0.068
_exptl_absorpt_correction_T_max 0.7457
_exptl_absorpt_correction_T_min 0.5290
_exptl_absorpt_correction_type multi-scan
_exptl_absorpt_process_details 'SADABS 2014/5'
_exptl_crystal_colour colourless
_exptl_crystal_colour_primary colourless
_exptl_crystal_density_diffrn 1.200
_exptl_crystal_description needle
_exptl_crystal_F_000 1232
_exptl_crystal_size_max 0.45
_exptl_crystal_size_mid 0.36
_exptl_crystal_size_min 0.23
_refine_diff_density_max 0.276
_refine_diff_density_min -0.351
_refine_diff_density_rms 0.063
_refine_ls_extinction_method none
_refine_ls_goodness_of_fit_ref 1.055
_refine_ls_hydrogen_treatment constr
_refine_ls_matrix_type full
_refine_ls_number_parameters 413
_refine_ls_number_reflns 7994
_refine_ls_number_restraints 0
_refine_ls_restrained_S_all 1.055
_refine_ls_R_factor_all 0.0793
_refine_ls_R_factor_gt 0.0595
_refine_ls_shift/su_max 0.001
_refine_ls_shift/su_mean 0.000
_refine_ls_structure_factor_coef Fsqd
_refine_ls_weighting_details 'w=1/[\s^2^(Fo^2^)+(0.0666P)^2^+1.8636P] where P=(Fo^2^+2Fc^2^)/3'
_refine_ls_weighting_scheme calc
_refine_ls_wR_factor_gt 0.1528
_refine_ls_wR_factor_ref 0.1669
_reflns_Friedel_coverage 0.000
_reflns_number_gt 6217
_reflns_number_total 7994
_reflns_threshold_expression 'I > 2\s(I)'
_cod_data_source_file jp7b03366_si_003.cif
_cod_data_source_block 1
_cod_depositor_comments 'Adding full bibliography for 1546404--1546406.cif.'
_cod_original_cell_volume 3202.6(7)
_cod_database_code 1546405
_shelx_space_group_comment
;
The symmetry employed for this shelxl refinement is uniquely defined
by the following loop, which should always be used as a source of
symmetry information in preference to the above space-group names.
They are only intended as comments.
;
_olex2_refinement_description
;
1. Twinned data refinement
 Scales: 0.9605(8) 0.0395(8)
2. Fixed Uiso
 At 1.2 times of:
  All C(H) groups
 At 1.5 times of:
  All C(H,H,H) groups
3.a Aromatic/amide H refined with riding coordinates:
 C2(H2), C3(H3), C4(H4), C5(H5), C8(H8), C9(H9), C11(H11), C17(H17), C18(H18),
 C21(H21), C23(H23), C24(H24), C26(H26), C32(H32), C33(H33), C36(H36), C38(H38),
  C39(H39), C40(H40), C41(H41)
3.b Idealised Me refined as rotating group:
 C14(H14A,H14B,H14C), C15(H15A,H15B,H15C), C29(H29A,H29B,H29C), C30(H30A,H30B,
 H30C), C44(H44A,H44B,H44C), C45(H45A,H45B,H45C)
;
_shelx_shelxl_version_number 2014/7
_olex2_submission_special_instructions 'No special instructions were received'

loop_
_space_group_symop_operation_xyz
'x, y, z'
'-x+1/2, y+1/2, -z+1/2'
'-x, -y, -z'
'x-1/2, -y-1/2, z-1/2'

loop_
_atom_site_label
_atom_site_type_symbol
_atom_site_fract_x
_atom_site_fract_y
_atom_site_fract_z
_atom_site_U_iso_or_equiv
_atom_site_adp_type
_atom_site_occupancy
_atom_site_site_symmetry_order
_atom_site_calc_flag
_atom_site_refinement_flags_posn
C1 C -0.3838(2) 0.59536(12) 0.16526(9) 0.0348(4) Uani 1 1 d .
C2 C -0.4809(3) 0.65008(14) 0.19145(11) 0.0476(5) Uani 1 1 d .
H2 H -0.4426 0.6810 0.2228 0.057 Uiso 1 1 calc R
C3 C -0.6367(3) 0.65840(15) 0.17039(13) 0.0553(6) Uani 1 1 d .
H3 H -0.7028 0.6956 0.1876 0.066 Uiso 1 1 calc R
C4 C -0.6946(3) 0.61245(16) 0.12443(11) 0.0526(6) Uani 1 1 d .
H4 H -0.7993 0.6191 0.1108 0.063 Uiso 1 1 calc R
C5 C -0.5993(2) 0.55664(15) 0.09824(10) 0.0449(5) Uani 1 1 d .
H5 H -0.6394 0.5246 0.0677 0.054 Uiso 1 1 calc R
C6 C -0.4422(2) 0.54926(12) 0.11842(8) 0.0338(4) Uani 1 1 d .
C7 C -0.3138(2) 0.49889(11) 0.09826(8) 0.0313(4) Uani 1 1 d .
C8 C -0.3108(2) 0.44376(13) 0.05343(8) 0.0376(4) Uani 1 1 d .
H8 H -0.4018 0.4334 0.0303 0.045 Uiso 1 1 calc R
C9 C -0.1706(3) 0.40412(13) 0.04336(9) 0.0389(4) Uani 1 1 d .
H9 H -0.1683 0.3670 0.0131 0.047 Uiso 1 1 calc R
C10 C -0.0326(2) 0.41844(11) 0.07749(8) 0.0332(4) Uani 1 1 d .
C11 C -0.0379(2) 0.47353(12) 0.12343(8) 0.0330(4) Uani 1 1 d .
H11 H 0.0523 0.4830 0.1472 0.040 Uiso 1 1 calc R
C12 C -0.1774(2) 0.51374(11) 0.13337(8) 0.0299(4) Uani 1 1 d .
C13 C -0.2109(2) 0.57541(12) 0.17996(8) 0.0326(4) Uani 1 1 d .
C14 C -0.1899(3) 0.53549(15) 0.23912(9) 0.0468(5) Uani 1 1 d .
H14A H -0.2536 0.4865 0.2400 0.070 Uiso 1 1 calc GR
H14B H -0.2222 0.5736 0.2676 0.070 Uiso 1 1 calc GR
H14C H -0.0807 0.5212 0.2469 0.070 Uiso 1 1 calc GR
C15 C -0.1076(3) 0.65258(13) 0.17700(10) 0.0439(5) Uani 1 1 d .
H15A H 0.0010 0.6381 0.1859 0.066 Uiso 1 1 calc GR
H15B H -0.1404 0.6926 0.2042 0.066 Uiso 1 1 calc GR
H15C H -0.1186 0.6755 0.1391 0.066 Uiso 1 1 calc GR
C16 C 0.1153(2) 0.37509(12) 0.06507(8) 0.0340(4) Uani 1 1 d .
C17 C 0.1545(2) 0.36364(13) 0.00838(8) 0.0372(4) Uani 1 1 d .
H17 H 0.0887 0.3854 -0.0211 0.045 Uiso 1 1 calc R
C18 C 0.2885(2) 0.32083(12) -0.00494(8) 0.0356(4) Uani 1 1 d .
H18 H 0.3123 0.3133 -0.0429 0.043 Uiso 1 1 calc R
C19 C 0.3871(2) 0.28918(11) 0.03919(8) 0.0301(4) Uani 1 1 d .
C20 C 0.3527(2) 0.30215(11) 0.09632(8) 0.0318(4) Uani 1 1 d .
C21 C 0.2182(2) 0.34435(12) 0.10915(8) 0.0358(4) Uani 1 1 d .
H21 H 0.1956 0.3525 0.1472 0.043 Uiso 1 1 calc R
C22 C 0.5318(2) 0.24079(11) 0.03804(8) 0.0306(4) Uani 1 1 d .
C23 C 0.6152(2) 0.21270(12) -0.00742(8) 0.0356(4) Uani 1 1 d .
H23 H 0.5786 0.2229 -0.0450 0.043 Uiso 1 1 calc R
C24 C 0.7536(2) 0.16930(13) 0.00433(8) 0.0376(4) Uani 1 1 d .
H24 H 0.8099 0.1503 -0.0260 0.045 Uiso 1 1 calc R
C25 C 0.8119(2) 0.15299(12) 0.06024(8) 0.0348(4) Uani 1 1 d .
C26 C 0.7243(2) 0.18040(12) 0.10542(8) 0.0349(4) Uani 1 1 d .
H26 H 0.7598 0.1695 0.1431 0.042 Uiso 1 1 calc R
C27 C 0.5857(2) 0.22343(11) 0.09447(8) 0.0312(4) Uani 1 1 d .
C28 C 0.4757(2) 0.26082(12) 0.13684(7) 0.0318(4) Uani 1 1 d .
C29 C 0.3974(3) 0.19491(13) 0.17254(9) 0.0428(5) Uani 1 1 d .
H29A H 0.3358 0.1587 0.1476 0.064 Uiso 1 1 calc GR
H29B H 0.3298 0.2210 0.1987 0.064 Uiso 1 1 calc GR
H29C H 0.4776 0.1637 0.1937 0.064 Uiso 1 1 calc GR
C30 C 0.5639(3) 0.32208(14) 0.17670(9) 0.0439(5) Uani 1 1 d .
H30A H 0.6393 0.2930 0.2015 0.066 Uiso 1 1 calc GR
H30B H 0.4897 0.3502 0.1993 0.066 Uiso 1 1 calc GR
H30C H 0.6182 0.3615 0.1543 0.066 Uiso 1 1 calc GR
C31 C 0.9638(2) 0.10851(12) 0.07036(8) 0.0350(4) Uani 1 1 d .
C32 C 1.0876(3) 0.12330(13) 0.03484(9) 0.0409(5) Uani 1 1 d .
H32 H 1.0731 0.1615 0.0053 0.049 Uiso 1 1 calc R
C33 C 1.2304(3) 0.08302(13) 0.04225(9) 0.0406(5) Uani 1 1 d .
H33 H 1.3114 0.0937 0.0181 0.049 Uiso 1 1 calc R
C34 C 1.2512(2) 0.02622(12) 0.08641(8) 0.0336(4) Uani 1 1 d .
C35 C 1.1294(2) 0.01068(11) 0.12267(8) 0.0322(4) Uani 1 1 d .
C36 C 0.9868(2) 0.05176(12) 0.11507(8) 0.0348(4) Uani 1 1 d .
H36 H 0.9064 0.0417 0.1396 0.042 Uiso 1 1 calc R
C37 C 1.3883(2) -0.02377(12) 0.10503(9) 0.0346(4) Uani 1 1 d .
C38 C 1.5377(2) -0.02909(14) 0.08406(10) 0.0429(5) Uani 1 1 d .
H38 H 1.5653 0.0038 0.0536 0.051 Uiso 1 1 calc R
C39 C 1.6448(3) -0.08419(15) 0.10938(11) 0.0499(6) Uani 1 1 d .
H39 H 1.7451 -0.0891 0.0955 0.060 Uiso 1 1 calc R
C40 C 1.6047(3) -0.13197(15) 0.15504(12) 0.0516(6) Uani 1 1 d .
H40 H 1.6779 -0.1692 0.1713 0.062 Uiso 1 1 calc R
C41 C 1.4569(3) -0.12538(14) 0.17706(11) 0.0465(5) Uani 1 1 d .
H41 H 1.4311 -0.1571 0.2083 0.056 Uiso 1 1 calc R
C42 C 1.3486(2) -0.07107(12) 0.15192(9) 0.0355(4) Uani 1 1 d .
C43 C 1.1809(2) -0.05221(12) 0.16835(9) 0.0345(4) Uani 1 1 d .
C44 C 1.0770(3) -0.12921(13) 0.16543(11) 0.0463(5) Uani 1 1 d .
H44A H 0.9712 -0.1148 0.1742 0.069 Uiso 1 1 calc GR
H44B H 1.1187 -0.1691 0.1927 0.069 Uiso 1 1 calc GR
H44C H 1.0758 -0.1522 0.1276 0.069 Uiso 1 1 calc GR
C45 C 1.1837(3) -0.01385(15) 0.22833(10) 0.0494(5) Uani 1 1 d .
H45A H 1.2484 0.0348 0.2293 0.074 Uiso 1 1 calc GR
H45B H 1.2265 -0.0529 0.2560 0.074 Uiso 1 1 calc GR
H45C H 1.0780 0.0005 0.2373 0.074 Uiso 1 1 calc GR

loop_
_atom_site_aniso_label
_atom_site_aniso_U_11
_atom_site_aniso_U_22
_atom_site_aniso_U_33
_atom_site_aniso_U_23
_atom_site_aniso_U_13
_atom_site_aniso_U_12
C1 0.0292(9) 0.0294(9) 0.0459(10) 0.0037(8) 0.0038(8) 0.0014(7)
C2 0.0395(11) 0.0367(11) 0.0672(15) -0.0065(10) 0.0075(10) 0.0038(9)
C3 0.0368(11) 0.0444(13) 0.0858(18) 0.0011(12) 0.0134(12) 0.0094(10)
C4 0.0288(10) 0.0585(15) 0.0703(16) 0.0138(12) 0.0021(10) 0.0064(10)
C5 0.0313(10) 0.0556(13) 0.0474(12) 0.0060(10) -0.0020(9) -0.0015(9)
C6 0.0292(9) 0.0333(10) 0.0389(10) 0.0085(8) 0.0014(7) 0.0000(7)
C7 0.0295(9) 0.0302(9) 0.0337(9) 0.0044(7) -0.0014(7) -0.0006(7)
C8 0.0346(10) 0.0412(11) 0.0361(10) -0.0019(8) -0.0060(8) -0.0037(8)
C9 0.0438(11) 0.0357(10) 0.0365(10) -0.0074(8) -0.0035(8) -0.0013(9)
C10 0.0370(10) 0.0267(9) 0.0353(9) 0.0006(7) -0.0015(8) 0.0045(7)
C11 0.0313(9) 0.0306(9) 0.0358(9) -0.0016(7) -0.0076(7) 0.0037(7)
C12 0.0309(9) 0.0265(8) 0.0318(8) -0.0001(7) -0.0019(7) 0.0009(7)
C13 0.0302(9) 0.0291(9) 0.0383(9) -0.0035(7) 0.0007(7) 0.0028(7)
C14 0.0493(12) 0.0537(13) 0.0370(10) -0.0011(10) -0.0015(9) 0.0049(11)
C15 0.0368(10) 0.0375(11) 0.0572(13) -0.0108(10) 0.0015(9) -0.0039(9)
C16 0.0386(10) 0.0273(9) 0.0358(9) -0.0010(7) -0.0009(8) 0.0050(8)
C17 0.0418(11) 0.0366(10) 0.0326(9) 0.0047(8) -0.0041(8) 0.0072(8)
C18 0.0429(11) 0.0374(10) 0.0264(8) 0.0016(7) 0.0014(8) 0.0049(8)
C19 0.0359(9) 0.0252(8) 0.0293(8) 0.0005(7) 0.0016(7) 0.0023(7)
C20 0.0400(10) 0.0262(9) 0.0288(8) 0.0013(7) -0.0006(7) 0.0064(7)
C21 0.0446(11) 0.0328(10) 0.0299(9) -0.0018(7) 0.0015(8) 0.0102(8)
C22 0.0366(9) 0.0251(8) 0.0300(8) -0.0006(7) 0.0007(7) 0.0015(7)
C23 0.0425(10) 0.0368(10) 0.0273(8) -0.0020(7) 0.0001(8) 0.0037(8)
C24 0.0411(11) 0.0381(10) 0.0341(9) -0.0040(8) 0.0072(8) 0.0046(8)
C25 0.0376(10) 0.0283(9) 0.0387(10) 0.0018(8) 0.0044(8) 0.0054(8)
C26 0.0426(10) 0.0327(9) 0.0295(9) 0.0037(7) 0.0018(8) 0.0092(8)
C27 0.0390(10) 0.0257(9) 0.0288(8) 0.0006(7) 0.0028(7) 0.0056(7)
C28 0.0381(10) 0.0300(9) 0.0273(8) 0.0015(7) 0.0020(7) 0.0099(8)
C29 0.0526(12) 0.0386(11) 0.0374(10) 0.0070(9) 0.0053(9) 0.0051(10)
C30 0.0551(13) 0.0405(11) 0.0356(10) -0.0040(9) -0.0012(9) 0.0063(10)
C31 0.0362(10) 0.0296(9) 0.0395(10) -0.0002(8) 0.0052(8) 0.0048(8)
C32 0.0442(11) 0.0365(10) 0.0428(11) 0.0080(9) 0.0087(9) 0.0050(9)
C33 0.0384(10) 0.0430(11) 0.0418(10) 0.0029(9) 0.0131(9) 0.0005(9)
C34 0.0311(9) 0.0309(9) 0.0394(10) -0.0041(8) 0.0054(8) 0.0007(7)
C35 0.0322(9) 0.0269(9) 0.0378(9) -0.0005(7) 0.0040(7) 0.0010(7)
C36 0.0332(9) 0.0320(9) 0.0402(10) 0.0025(8) 0.0097(8) 0.0028(8)
C37 0.0307(9) 0.0309(9) 0.0421(10) -0.0067(8) 0.0016(8) -0.0007(8)
C38 0.0321(10) 0.0467(12) 0.0502(12) -0.0060(10) 0.0056(9) -0.0001(9)
C39 0.0274(10) 0.0558(14) 0.0662(15) -0.0098(12) 0.0012(10) 0.0044(9)
C40 0.0352(11) 0.0451(13) 0.0733(16) -0.0001(12) -0.0072(11) 0.0082(10)
C41 0.0387(11) 0.0378(11) 0.0625(14) 0.0064(10) -0.0021(10) 0.0020(9)
C42 0.0296(9) 0.0286(9) 0.0482(11) -0.0043(8) 0.0010(8) 0.0006(7)
C43 0.0302(9) 0.0305(9) 0.0428(10) 0.0037(8) 0.0038(8) 0.0027(7)
C44 0.0377(11) 0.0365(11) 0.0648(14) 0.0102(10) 0.0041(10) -0.0023(9)
C45 0.0532(13) 0.0521(13) 0.0432(11) 0.0023(10) 0.0069(10) 0.0051(11)

loop_
_atom_type_symbol
_atom_type_description
_atom_type_scat_dispersion_real
_atom_type_scat_dispersion_imag
_atom_type_scat_source
C C 0.0033 0.0016 'International Tables Vol C Tables 4.2.6.8 and 6.1.1.4'
H H 0.0000 0.0000 'International Tables Vol C Tables 4.2.6.8 and 6.1.1.4'

loop_
_geom_angle_atom_site_label_1
_geom_angle_atom_site_label_2
_geom_angle_atom_site_label_3
_geom_angle
C2 C1 C6 120.15(19)
C2 C1 C13 128.98(19)
C6 C1 C13 110.87(17)
C1 C2 H2 120.5
C1 C2 C3 119.0(2)
C3 C2 H2 120.5
C2 C3 H3 119.6
C4 C3 C2 120.9(2)
C4 C3 H3 119.6
C3 C4 H4 119.6
C3 C4 C5 120.8(2)
C5 C4 H4 119.6
C4 C5 H5 120.7
C4 C5 C6 118.6(2)
C6 C5 H5 120.7
C1 C6 C7 108.54(16)
C5 C6 C1 120.57(19)
C5 C6 C7 130.9(2)
C8 C7 C6 130.94(17)
C8 C7 C12 120.44(18)
C12 C7 C6 108.61(16)
C7 C8 H8 120.5
C7 C8 C9 119.03(18)
C9 C8 H8 120.5
C8 C9 H9 119.2
C8 C9 C10 121.61(18)
C10 C9 H9 119.2
C9 C10 C11 118.75(18)
C9 C10 C16 119.92(17)
C11 C10 C16 121.33(17)
C10 C11 H11 120.1
C12 C11 C10 119.82(17)
C12 C11 H11 120.1
C7 C12 C13 110.61(16)
C11 C12 C7 120.34(17)
C11 C12 C13 129.05(16)
C1 C13 C14 110.75(17)
C1 C13 C15 111.21(16)
C12 C13 C1 101.32(15)
C12 C13 C14 110.74(16)
C12 C13 C15 111.98(16)
C14 C13 C15 110.53(17)
C13 C14 H14A 109.5
C13 C14 H14B 109.5
C13 C14 H14C 109.5
H14A C14 H14B 109.5
H14A C14 H14C 109.5
H14B C14 H14C 109.5
C13 C15 H15A 109.5
C13 C15 H15B 109.5
C13 C15 H15C 109.5
H15A C15 H15B 109.5
H15A C15 H15C 109.5
H15B C15 H15C 109.5
C17 C16 C10 120.04(17)
C17 C16 C21 118.54(18)
C21 C16 C10 121.41(17)
C16 C17 H17 119.2
C18 C17 C16 121.67(17)
C18 C17 H17 119.2
C17 C18 H18 120.5
C17 C18 C19 118.96(17)
C19 C18 H18 120.5
C18 C19 C20 120.31(17)
C18 C19 C22 130.95(17)
C20 C19 C22 108.73(16)
C19 C20 C28 110.79(16)
C21 C20 C19 120.27(17)
C21 C20 C28 128.88(17)
C16 C21 H21 119.9
C20 C21 C16 120.19(17)
C20 C21 H21 119.9
C23 C22 C19 131.13(17)
C23 C22 C27 120.27(17)
C27 C22 C19 108.60(16)
C22 C23 H23 120.7
C24 C23 C22 118.64(17)
C24 C23 H23 120.7
C23 C24 H24 118.9
C23 C24 C25 122.14(18)
C25 C24 H24 118.9
C24 C25 C26 118.29(18)
C24 C25 C31 119.84(18)
C26 C25 C31 121.87(18)
C25 C26 H26 119.8
C27 C26 C25 120.31(17)
C27 C26 H26 119.8
C22 C27 C28 110.80(16)
C26 C27 C22 120.32(17)
C26 C27 C28 128.84(16)
C20 C28 C27 101.07(14)
C20 C28 C29 110.15(17)
C20 C28 C30 112.71(16)
C27 C28 C29 112.19(16)
C27 C28 C30 111.09(17)
C30 C28 C29 109.45(16)
C28 C29 H29A 109.5
C28 C29 H29B 109.5
C28 C29 H29C 109.5
H29A C29 H29B 109.5
H29A C29 H29C 109.5
H29B C29 H29C 109.5
C28 C30 H30A 109.5
C28 C30 H30B 109.5
C28 C30 H30C 109.5
H30A C30 H30B 109.5
H30A C30 H30C 109.5
H30B C30 H30C 109.5
C32 C31 C25 119.78(18)
C32 C31 C36 118.80(18)
C36 C31 C25 121.43(18)
C31 C32 H32 119.1
C33 C32 C31 121.89(19)
C33 C32 H32 119.1
C32 C33 H33 120.6
C32 C33 C34 118.77(19)
C34 C33 H33 120.6
C33 C34 C35 120.39(18)
C33 C34 C37 130.85(18)
C35 C34 C37 108.74(17)
C34 C35 C43 110.87(16)
C36 C35 C34 120.42(18)
C36 C35 C43 128.70(17)
C31 C36 H36 120.1
C35 C36 C31 119.73(18)
C35 C36 H36 120.1
C38 C37 C34 130.9(2)
C38 C37 C42 120.76(19)
C42 C37 C34 108.34(17)
C37 C38 H38 120.7
C39 C38 C37 118.6(2)
C39 C38 H38 120.7
C38 C39 H39 119.7
C40 C39 C38 120.7(2)
C40 C39 H39 119.7
C39 C40 H40 119.5
C39 C40 C41 120.9(2)
C41 C40 H40 119.5
C40 C41 H41 120.5
C42 C41 C40 118.9(2)
C42 C41 H41 120.5
C37 C42 C43 111.08(17)
C41 C42 C37 120.08(19)
C41 C42 C43 128.8(2)
C35 C43 C42 100.94(15)
C35 C43 C44 112.10(17)
C35 C43 C45 111.03(17)
C42 C43 C44 111.58(17)
C42 C43 C45 110.35(17)
C44 C43 C45 110.52(18)
C43 C44 H44A 109.5
C43 C44 H44B 109.5
C43 C44 H44C 109.5
H44A C44 H44B 109.5
H44A C44 H44C 109.5
H44B C44 H44C 109.5
C43 C45 H45A 109.5
C43 C45 H45B 109.5
C43 C45 H45C 109.5
H45A C45 H45B 109.5
H45A C45 H45C 109.5
H45B C45 H45C 109.5

loop_
_geom_bond_atom_site_label_1
_geom_bond_atom_site_label_2
_geom_bond_distance
C1 C2 1.377(3)
C1 C6 1.392(3)
C1 C13 1.519(3)
C2 H2 0.9300
C2 C3 1.387(3)
C3 H3 0.9300
C3 C4 1.374(4)
C4 H4 0.9300
C4 C5 1.379(3)
C5 H5 0.9300
C5 C6 1.391(3)
C6 C7 1.459(3)
C7 C8 1.379(3)
C7 C12 1.398(2)
C8 H8 0.9300
C8 C9 1.382(3)
C9 H9 0.9300
C9 C10 1.395(3)
C10 C11 1.400(3)
C10 C16 1.479(3)
C11 H11 0.9300
C11 C12 1.380(3)
C12 C13 1.518(3)
C13 C14 1.528(3)
C13 C15 1.530(3)
C14 H14A 0.9600
C14 H14B 0.9600
C14 H14C 0.9600
C15 H15A 0.9600
C15 H15B 0.9600
C15 H15C 0.9600
C16 C17 1.398(3)
C16 C21 1.402(3)
C17 H17 0.9300
C17 C18 1.381(3)
C18 H18 0.9300
C18 C19 1.387(3)
C19 C20 1.400(2)
C19 C22 1.456(3)
C20 C21 1.376(3)
C20 C28 1.522(2)
C21 H21 0.9300
C22 C23 1.387(3)
C22 C27 1.399(2)
C23 H23 0.9300
C23 C24 1.381(3)
C24 H24 0.9300
C24 C25 1.395(3)
C25 C26 1.399(3)
C25 C31 1.481(3)
C26 H26 0.9300
C26 C27 1.376(3)
C27 C28 1.525(3)
C28 C29 1.530(3)
C28 C30 1.526(3)
C29 H29A 0.9600
C29 H29B 0.9600
C29 H29C 0.9600
C30 H30A 0.9600
C30 H30B 0.9600
C30 H30C 0.9600
C31 C32 1.396(3)
C31 C36 1.397(3)
C32 H32 0.9300
C32 C33 1.376(3)
C33 H33 0.9300
C33 C34 1.387(3)
C34 C35 1.396(3)
C34 C37 1.461(3)
C35 C36 1.381(3)
C35 C43 1.521(3)
C36 H36 0.9300
C37 C38 1.386(3)
C37 C42 1.395(3)
C38 H38 0.9300
C38 C39 1.381(3)
C39 H39 0.9300
C39 C40 1.378(4)
C40 H40 0.9300
C40 C41 1.385(3)
C41 H41 0.9300
C41 C42 1.377(3)
C42 C43 1.523(3)
C43 C44 1.526(3)
C43 C45 1.533(3)
C44 H44A 0.9600
C44 H44B 0.9600
C44 H44C 0.9600
C45 H45A 0.9600
C45 H45B 0.9600
C45 H45C 0.9600

loop_
_geom_torsion_atom_site_label_1
_geom_torsion_atom_site_label_2
_geom_torsion_atom_site_label_3
_geom_torsion_atom_site_label_4
_geom_torsion
C1 C2 C3 C4 0.6(4)
C1 C6 C7 C8 -179.5(2)
C1 C6 C7 C12 0.7(2)
C2 C1 C6 C5 -1.3(3)
C2 C1 C6 C7 178.19(19)
C2 C1 C13 C12 -177.9(2)
C2 C1 C13 C14 64.6(3)
C2 C1 C13 C15 -58.7(3)
C2 C3 C4 C5 0.3(4)
C3 C4 C5 C6 -1.6(4)
C4 C5 C6 C1 2.1(3)
C4 C5 C6 C7 -177.2(2)
C5 C6 C7 C8 -0.2(4)
C5 C6 C7 C12 -180.0(2)
C6 C1 C2 C3 -0.1(3)
C6 C1 C13 C12 2.1(2)
C6 C1 C13 C14 -115.46(19)
C6 C1 C13 C15 121.21(18)
C6 C7 C8 C9 179.5(2)
C6 C7 C12 C11 -179.97(17)
C6 C7 C12 C13 0.7(2)
C7 C8 C9 C10 0.1(3)
C7 C12 C13 C1 -1.6(2)
C7 C12 C13 C14 115.89(18)
C7 C12 C13 C15 -120.25(18)
C8 C7 C12 C11 0.2(3)
C8 C7 C12 C13 -179.11(17)
C8 C9 C10 C11 0.9(3)
C8 C9 C10 C16 -179.65(19)
C9 C10 C11 C12 -1.4(3)
C9 C10 C16 C17 39.8(3)
C9 C10 C16 C21 -139.8(2)
C10 C11 C12 C7 0.9(3)
C10 C11 C12 C13 -179.97(18)
C10 C16 C17 C18 -177.58(19)
C10 C16 C21 C20 178.11(18)
C11 C10 C16 C17 -140.7(2)
C11 C10 C16 C21 39.6(3)
C11 C12 C13 C1 179.12(19)
C11 C12 C13 C14 -63.3(3)
C11 C12 C13 C15 60.5(3)
C12 C7 C8 C9 -0.7(3)
C13 C1 C2 C3 179.9(2)
C13 C1 C6 C5 178.79(18)
C13 C1 C6 C7 -1.8(2)
C16 C10 C11 C12 179.18(18)
C16 C17 C18 C19 -0.6(3)
C17 C16 C21 C20 -1.6(3)
C17 C18 C19 C20 -1.4(3)
C17 C18 C19 C22 178.5(2)
C18 C19 C20 C21 1.9(3)
C18 C19 C20 C28 179.21(17)
C18 C19 C22 C23 0.8(4)
C18 C19 C22 C27 -179.4(2)
C19 C20 C21 C16 -0.4(3)
C19 C20 C28 C27 0.6(2)
C19 C20 C28 C29 -118.19(18)
C19 C20 C28 C30 119.26(19)
C19 C22 C23 C24 178.15(19)
C19 C22 C27 C26 -177.91(17)
C19 C22 C27 C28 0.0(2)
C20 C19 C22 C23 -179.3(2)
C20 C19 C22 C27 0.5(2)
C21 C16 C17 C18 2.1(3)
C21 C20 C28 C27 177.6(2)
C21 C20 C28 C29 58.8(3)
C21 C20 C28 C30 -63.8(3)
C22 C19 C20 C21 -177.97(18)
C22 C19 C20 C28 -0.7(2)
C22 C23 C24 C25 0.0(3)
C22 C27 C28 C20 -0.3(2)
C22 C27 C28 C29 116.99(18)
C22 C27 C28 C30 -120.14(18)
C23 C22 C27 C26 1.9(3)
C23 C22 C27 C28 179.72(18)
C23 C24 C25 C26 1.3(3)
C23 C24 C25 C31 -177.99(19)
C24 C25 C26 C27 -1.0(3)
C24 C25 C31 C32 37.0(3)
C24 C25 C31 C36 -143.1(2)
C25 C26 C27 C22 -0.5(3)
C25 C26 C27 C28 -177.96(19)
C25 C31 C32 C33 -179.5(2)
C25 C31 C36 C35 179.12(18)
C26 C25 C31 C32 -142.3(2)
C26 C25 C31 C36 37.6(3)
C26 C27 C28 C20 177.3(2)
C26 C27 C28 C29 -65.4(3)
C26 C27 C28 C30 57.5(3)
C27 C22 C23 C24 -1.6(3)
C28 C20 C21 C16 -177.14(19)
C31 C25 C26 C27 178.28(18)
C31 C32 C33 C34 -0.1(3)
C32 C31 C36 C35 -1.0(3)
C32 C33 C34 C35 -0.3(3)
C32 C33 C34 C37 -178.6(2)
C33 C34 C35 C36 -0.1(3)
C33 C34 C35 C43 -178.78(18)
C33 C34 C37 C38 0.0(4)
C33 C34 C37 C42 179.8(2)
C34 C35 C36 C31 0.8(3)
C34 C35 C43 C42 -1.0(2)
C34 C35 C43 C44 -119.84(19)
C34 C35 C43 C45 116.01(19)
C34 C37 C38 C39 -178.2(2)
C34 C37 C42 C41 178.57(19)
C34 C37 C42 C43 -1.9(2)
C35 C34 C37 C38 -178.5(2)
C35 C34 C37 C42 1.3(2)
C36 C31 C32 C33 0.7(3)
C36 C35 C43 C42 -179.5(2)
C36 C35 C43 C44 61.6(3)
C36 C35 C43 C45 -62.5(3)
C37 C34 C35 C36 178.58(17)
C37 C34 C35 C43 -0.1(2)
C37 C38 C39 C40 -0.9(3)
C37 C42 C43 C35 1.8(2)
C37 C42 C43 C44 121.02(19)
C37 C42 C43 C45 -115.70(19)
C38 C37 C42 C41 -1.6(3)
C38 C37 C42 C43 177.84(18)
C38 C39 C40 C41 -0.7(4)
C39 C40 C41 C42 1.1(4)
C40 C41 C42 C37 0.0(3)
C40 C41 C42 C43 -179.4(2)
C41 C42 C43 C35 -178.8(2)
C41 C42 C43 C44 -59.6(3)
C41 C42 C43 C45 63.7(3)
C42 C37 C38 C39 2.1(3)
C43 C35 C36 C31 179.18(19)

loop_
_twin_individual_id
_twin_individual_mass_fraction_refined
1 0.9605(8)
2 0.0395(8)
